data_7150747
loop_
_publ_author_name
'Gruber, Tobias'
'Fischer, Conrad'
'Felsmann, Marika'
'Seichter, Wilhelm'
'Weber, Edwin'

_publ_section_title
;
 Calix[4]arenes featuring a direct lower rim attachment of dansyl
 groups. Synthesis, fluorescence properties and first report on crystal
 structures
;
_journal_issue 23
_journal_name_full 'Organic &amp; Biomolecular Chemistry'
_journal_page_first 4904
_journal_page_last 4917
_journal_paper_doi 10.1039/b911800d
_journal_volume 7
_journal_year 2009
_chemical_formula_moiety 'C74 H86 N2 O8 S2, C2 H3 N O'
_chemical_formula_sum 'C76 H89 N3 O9 S2'
_chemical_formula_weight 1252.62
_chemical_name_systematic
;
?
;
_space_group_IT_number 14
_symmetry_cell_setting monoclinic
_symmetry_space_group_name_Hall '-P 2yn'
_symmetry_space_group_name_H-M 'P 1 21/n 1'
_atom_sites_solution_hydrogens geom
_atom_sites_solution_primary direct
_atom_sites_solution_secondary difmap
_audit_creation_method SHELXL-97
_cell_angle_alpha 90.00
_cell_angle_beta 97.635(2)
_cell_angle_gamma 90.00
_cell_formula_units_Z 4
_cell_length_a 18.3771(5)
_cell_length_b 19.9839(5)
_cell_length_c 18.8147(5)
_cell_measurement_reflns_used 6957
_cell_measurement_temperature 133(2)
_cell_measurement_theta_max 29.17
_cell_measurement_theta_min 2.41
_cell_volume 6848.4(3)
_computing_cell_refinement 'SAINT-NT (Bruker, 2003)'
_computing_data_collection 'Kappa APEX 2 (Bruker-AXS)'
_computing_data_reduction SAINT
_computing_molecular_graphics SHELXTL
_computing_publication_material SHELXTL
_computing_structure_refinement 'SHELXL-97 (Sheldrick, 1997)'
_computing_structure_solution 'SHELXS-97 (Sheldrick, 1990)'
_diffrn_ambient_temperature 133(2)
_diffrn_measured_fraction_theta_full 0.998
_diffrn_measured_fraction_theta_max 0.998
_diffrn_measurement_device_type 'CCD area detector'
_diffrn_measurement_method 'phi and omega scans'
_diffrn_radiation_monochromator graphite
_diffrn_radiation_source 'fine-focus sealed tube'
_diffrn_radiation_type MoK\a
_diffrn_radiation_wavelength 0.71073
_diffrn_reflns_av_R_equivalents 0.0629
_diffrn_reflns_av_sigmaI/netI 0.0422
_diffrn_reflns_limit_h_max 25
_diffrn_reflns_limit_h_min -25
_diffrn_reflns_limit_k_max 27
_diffrn_reflns_limit_k_min -27
_diffrn_reflns_limit_l_max 26
_diffrn_reflns_limit_l_min -26
_diffrn_reflns_number 155529
_diffrn_reflns_theta_full 29.84
_diffrn_reflns_theta_max 29.84
_diffrn_reflns_theta_min 1.46
_diffrn_standards_decay_% 0
_exptl_absorpt_coefficient_mu 0.137
_exptl_absorpt_correction_T_max 0.9771
_exptl_absorpt_correction_T_min 0.9311
_exptl_absorpt_correction_type multi-scan
_exptl_absorpt_process_details 'SADABS (Sheldrick, 2002)'
_exptl_crystal_colour colourless
_exptl_crystal_density_diffrn 1.215
_exptl_crystal_density_method 'not measured'
_exptl_crystal_description prism
_exptl_crystal_F_000 2680
_exptl_crystal_size_max 0.37
_exptl_crystal_size_mid 0.35
_exptl_crystal_size_min 0.17
_refine_diff_density_max 0.732
_refine_diff_density_min -0.919
_refine_diff_density_rms 0.080
_refine_ls_extinction_method none
_refine_ls_goodness_of_fit_ref 1.026
_refine_ls_hydrogen_treatment constr
_refine_ls_matrix_type full
_refine_ls_number_parameters 859
_refine_ls_number_reflns 19640
_refine_ls_number_restraints 6
_refine_ls_restrained_S_all 1.028
_refine_ls_R_factor_all 0.0997
_refine_ls_R_factor_gt 0.0575
_refine_ls_shift/su_max 0.001
_refine_ls_shift/su_mean 0.000
_refine_ls_structure_factor_coef Fsqd
_refine_ls_weighting_details 'calc w=1/[\s^2^(Fo^2^)+(0.0950P)^2^+4.5731P] where P=(Fo^2^+2Fc^2^)/3'
_refine_ls_weighting_scheme calc
_refine_ls_wR_factor_gt 0.1509
_refine_ls_wR_factor_ref 0.1869
_reflns_number_gt 12956
_reflns_number_total 19640
_reflns_threshold_expression >2sigma(I)
_cod_data_source_file b911800d.txt
_cod_data_source_block togr_75_0m
_cod_depositor_comments
;
The following automatic conversions were performed:
'_exptl_absorpt_correction_type' value 'multi scan' changed to
'multi-scan' according to
'/home/saulius/struct/CIF-dictionaries/cif_core.dic' dictionary named
'cif_core.dic' version 2.4.1 from 2010-06-29.

Automatic conversion script
Id: cif_fix_enum 1527 2010-12-29 10:47:43Z saulius 
;
_cod_original_sg_symbol_H-M 'P 21/n'
_cod_database_code 7150747

loop_
_symmetry_equiv_pos_as_xyz
'x, y, z'
'-x+1/2, y+1/2, -z+1/2'
'-x, -y, -z'
'x-1/2, -y-1/2, z-1/2'

loop_
_atom_site_label
_atom_site_type_symbol
_atom_site_fract_x
_atom_site_fract_y
_atom_site_fract_z
_atom_site_U_iso_or_equiv
_atom_site_adp_type
_atom_site_occupancy
_atom_site_symmetry_multiplicity
_atom_site_calc_flag
_atom_site_refinement_flags
_atom_site_disorder_assembly
_atom_site_disorder_group
S1 S 0.44273(3) 0.76528(3) 0.81103(3) 0.02599(12) Uani 1 1 d . . .
S2 S 0.17345(3) 0.49790(3) 1.01193(3) 0.02514(11) Uani 1 1 d . . .
O1 O 0.37061(7) 0.72072(7) 0.81480(7) 0.0225(3) Uani 1 1 d . . .
O2 O 0.48304(9) 0.75876(9) 0.88056(9) 0.0369(4) Uani 1 1 d . . .
O3 O 0.42151(9) 0.83046(8) 0.78450(9) 0.0347(4) Uani 1 1 d . . .
O4 O 0.29049(8) 0.57196(7) 0.82116(7) 0.0250(3) Uani 1 1 d . . .
O5 O 0.18885(7) 0.55589(7) 0.95699(7) 0.0224(3) Uani 1 1 d . . .
O6 O 0.24328(9) 0.46805(8) 1.03299(9) 0.0362(4) Uani 1 1 d . . .
O7 O 0.11444(9) 0.45688(8) 0.97950(8) 0.0320(3) Uani 1 1 d . . .
O8 O 0.24022(7) 0.70546(7) 0.92151(7) 0.0234(3) Uani 1 1 d . . .
N1 N 0.66007(10) 0.57145(10) 0.65677(11) 0.0329(4) Uani 1 1 d . . .
N2 N 0.17506(14) 0.69008(11) 1.29199(11) 0.0433(5) Uani 1 1 d . . .
C1 C 0.30851(10) 0.73453(10) 0.76291(10) 0.0219(4) Uani 1 1 d . . .
C2 C 0.26224(11) 0.78657(10) 0.77645(11) 0.0221(4) Uani 1 1 d . . .
C3 C 0.20412(12) 0.80191(10) 0.72381(11) 0.0268(4) Uani 1 1 d . . .
H3 H 0.1724 0.8378 0.7319 0.032 Uiso 1 1 calc R . .
C4 C 0.19072(12) 0.76647(11) 0.65959(11) 0.0283(4) Uani 1 1 d . A .
C5 C 0.23659(12) 0.71231(11) 0.65106(11) 0.0270(4) Uani 1 1 d . . .
H5 H 0.2275 0.6864 0.6084 0.032 Uiso 1 1 calc R . .
C6 C 0.29516(11) 0.69450(10) 0.70232(10) 0.0226(4) Uani 1 1 d . . .
C7 C 0.33608(11) 0.62890(10) 0.69448(11) 0.0244(4) Uani 1 1 d . . .
H7A H 0.3590 0.6294 0.6498 0.029 Uiso 1 1 calc R . .
H7B H 0.3752 0.6229 0.7355 0.029 Uiso 1 1 calc R . .
C8 C 0.25705(10) 0.54873(10) 0.75538(10) 0.0214(4) Uani 1 1 d . . .
C9 C 0.28108(10) 0.57239(10) 0.69236(10) 0.0211(4) Uani 1 1 d . . .
C10 C 0.24544(11) 0.54970(10) 0.62699(10) 0.0225(4) Uani 1 1 d . . .
H10 H 0.2626 0.5642 0.5841 0.027 Uiso 1 1 calc R . .
C11 C 0.18532(10) 0.50643(10) 0.62215(10) 0.0214(4) Uani 1 1 d . . .
C12 C 0.16225(11) 0.48492(10) 0.68601(11) 0.0219(4) Uani 1 1 d . . .
H12 H 0.1213 0.4556 0.6840 0.026 Uiso 1 1 calc R . .
C13 C 0.19756(10) 0.50523(9) 0.75293(10) 0.0206(4) Uani 1 1 d . . .
C14 C 0.16721(11) 0.48520(10) 0.82122(10) 0.0231(4) Uani 1 1 d . . .
H14A H 0.1406 0.4422 0.8136 0.028 Uiso 1 1 calc R . .
H14B H 0.2081 0.4790 0.8605 0.028 Uiso 1 1 calc R . .
C15 C 0.12856(10) 0.57533(9) 0.90546(10) 0.0198(4) Uani 1 1 d . . .
C16 C 0.11538(10) 0.53893(9) 0.84193(10) 0.0202(4) Uani 1 1 d . . .
C17 C 0.05311(11) 0.55539(10) 0.79463(10) 0.0225(4) Uani 1 1 d . . .
H17 H 0.0430 0.5312 0.7510 0.027 Uiso 1 1 calc R . .
C18 C 0.00510(11) 0.60604(10) 0.80900(10) 0.0217(4) Uani 1 1 d . . .
C19 C 0.02383(11) 0.64323(10) 0.87140(10) 0.0224(4) Uani 1 1 d . . .
H19 H -0.0072 0.6792 0.8811 0.027 Uiso 1 1 calc R . .
C20 C 0.08576(10) 0.63014(10) 0.91989(10) 0.0200(4) Uani 1 1 d . . .
C21 C 0.10684(11) 0.67978(10) 0.98055(10) 0.0223(4) Uani 1 1 d . . .
H21A H 0.1504 0.6632 1.0124 0.027 Uiso 1 1 calc R . .
H21B H 0.0659 0.6848 1.0094 0.027 Uiso 1 1 calc R . .
C22 C 0.18951(10) 0.75681(9) 0.91989(10) 0.0201(4) Uani 1 1 d . . .
C23 C 0.12401(11) 0.74706(10) 0.94858(10) 0.0207(4) Uani 1 1 d . . .
C24 C 0.07126(11) 0.79781(10) 0.94049(10) 0.0236(4) Uani 1 1 d . . .
H24 H 0.0267 0.7915 0.9602 0.028 Uiso 1 1 calc R . .
C25 C 0.08168(11) 0.85735(10) 0.90456(11) 0.0254(4) Uani 1 1 d . . .
C26 C 0.14816(12) 0.86505(10) 0.87699(11) 0.0258(4) Uani 1 1 d . . .
H26 H 0.1569 0.9056 0.8531 0.031 Uiso 1 1 calc R . .
C27 C 0.20177(11) 0.81582(10) 0.88315(10) 0.0213(4) Uani 1 1 d . . .
C28 C 0.27004(11) 0.82396(10) 0.84723(11) 0.0231(4) Uani 1 1 d . . .
H28A H 0.3130 0.8065 0.8792 0.028 Uiso 1 1 calc R . .
H28B H 0.2785 0.8721 0.8387 0.028 Uiso 1 1 calc R . .
C29 C 0.12668(14) 0.78494(12) 0.60183(13) 0.0391(6) Uani 1 1 d D . .
C30 C 0.0692(2) 0.8322(2) 0.6310(2) 0.0451(10) Uani 0.721(6) 1 d PD A 1
H30A H 0.0912 0.8764 0.6413 0.068 Uiso 0.721(6) 1 calc PR A 1
H30B H 0.0547 0.8132 0.6750 0.068 Uiso 0.721(6) 1 calc PR A 1
H30C H 0.0259 0.8365 0.5948 0.068 Uiso 0.721(6) 1 calc PR A 1
C31 C 0.1541(3) 0.8216(4) 0.5409(3) 0.078(2) Uani 0.721(6) 1 d PD A 1
H31A H 0.1124 0.8348 0.5058 0.117 Uiso 0.721(6) 1 calc PR A 1
H31B H 0.1867 0.7922 0.5178 0.117 Uiso 0.721(6) 1 calc PR A 1
H31C H 0.1811 0.8616 0.5593 0.117 Uiso 0.721(6) 1 calc PR A 1
C32 C 0.0828(2) 0.7222(2) 0.5756(3) 0.0647(16) Uani 0.721(6) 1 d PD A 1
H32A H 0.0424 0.7348 0.5387 0.097 Uiso 0.721(6) 1 calc PR A 1
H32B H 0.0628 0.7013 0.6160 0.097 Uiso 0.721(6) 1 calc PR A 1
H32C H 0.1152 0.6904 0.5555 0.097 Uiso 0.721(6) 1 calc PR A 1
C30A C 0.0583(5) 0.7716(10) 0.6338(8) 0.092(6) Uani 0.279(6) 1 d PD A 2
H30D H 0.0519 0.8063 0.6693 0.137 Uiso 0.279(6) 1 calc PR A 2
H30E H 0.0617 0.7277 0.6571 0.137 Uiso 0.279(6) 1 calc PR A 2
H30F H 0.0161 0.7722 0.5959 0.137 Uiso 0.279(6) 1 calc PR A 2
C31A C 0.1390(9) 0.8587(4) 0.5822(7) 0.070(5) Uani 0.279(6) 1 d PD A 2
H31D H 0.1085 0.8696 0.5370 0.104 Uiso 0.279(6) 1 calc PR A 2
H31E H 0.1908 0.8656 0.5770 0.104 Uiso 0.279(6) 1 calc PR A 2
H31F H 0.1256 0.8879 0.6203 0.104 Uiso 0.279(6) 1 calc PR A 2
C32A C 0.1362(6) 0.7474(6) 0.5303(4) 0.055(3) Uani 0.279(6) 1 d PD A 2
H32D H 0.1321 0.6991 0.5374 0.082 Uiso 0.279(6) 1 calc PR A 2
H32E H 0.1846 0.7577 0.5166 0.082 Uiso 0.279(6) 1 calc PR A 2
H32F H 0.0980 0.7621 0.4922 0.082 Uiso 0.279(6) 1 calc PR A 2
C33 C 0.48594(11) 0.72398(11) 0.74516(11) 0.0247(4) Uani 1 1 d . . .
C34 C 0.46668(11) 0.74726(11) 0.67672(12) 0.0272(4) Uani 1 1 d . . .
H34 H 0.4349 0.7847 0.6683 0.033 Uiso 1 1 calc R . .
C35 C 0.49394(12) 0.71576(12) 0.61925(12) 0.0299(4) Uani 1 1 d . . .
H35 H 0.4779 0.7299 0.5715 0.036 Uiso 1 1 calc R . .
C36 C 0.54323(11) 0.66495(11) 0.63150(11) 0.0276(4) Uani 1 1 d . . .
H36 H 0.5613 0.6441 0.5919 0.033 Uiso 1 1 calc R . .
C37 C 0.56830(11) 0.64229(10) 0.70192(11) 0.0242(4) Uani 1 1 d . . .
C38 C 0.62432(11) 0.59223(11) 0.71504(12) 0.0277(4) Uani 1 1 d . . .
C39 C 0.63974(14) 0.56493(12) 0.78255(13) 0.0365(5) Uani 1 1 d . . .
H39 H 0.6755 0.5305 0.7911 0.044 Uiso 1 1 calc R . .
C40 C 0.60300(15) 0.58761(14) 0.83872(14) 0.0408(6) Uani 1 1 d . . .
H40 H 0.6129 0.5668 0.8844 0.049 Uiso 1 1 calc R . .
C41 C 0.55321(13) 0.63905(13) 0.82958(12) 0.0348(5) Uani 1 1 d . . .
H41 H 0.5306 0.6546 0.8690 0.042 Uiso 1 1 calc R . .
C42 C 0.53550(11) 0.66897(11) 0.76101(11) 0.0242(4) Uani 1 1 d . . .
C43 C 0.70229(14) 0.50956(13) 0.66652(16) 0.0413(6) Uani 1 1 d . . .
H43A H 0.7468 0.5172 0.7004 0.062 Uiso 1 1 calc R . .
H43B H 0.7159 0.4951 0.6203 0.062 Uiso 1 1 calc R . .
H43C H 0.6725 0.4748 0.6854 0.062 Uiso 1 1 calc R . .
C44 C 0.70096(13) 0.62373(13) 0.62369(14) 0.0379(5) Uani 1 1 d . . .
H44A H 0.6795 0.6676 0.6315 0.057 Uiso 1 1 calc R . .
H44B H 0.6982 0.6152 0.5721 0.057 Uiso 1 1 calc R . .
H44C H 0.7524 0.6232 0.6455 0.057 Uiso 1 1 calc R . .
C45 C 0.14610(11) 0.48711(10) 0.54786(11) 0.0255(4) Uani 1 1 d . . .
C46 C 0.11859(14) 0.55096(13) 0.50752(13) 0.0385(5) Uani 1 1 d . . .
H46A H 0.1605 0.5796 0.5010 0.058 Uiso 1 1 calc R . .
H46B H 0.0855 0.5751 0.5352 0.058 Uiso 1 1 calc R . .
H46C H 0.0922 0.5389 0.4605 0.058 Uiso 1 1 calc R . .
C47 C 0.20037(13) 0.45156(12) 0.50510(11) 0.0317(5) Uani 1 1 d . . .
H47A H 0.1769 0.4438 0.4559 0.048 Uiso 1 1 calc R . .
H47B H 0.2148 0.4086 0.5279 0.048 Uiso 1 1 calc R . .
H47C H 0.2440 0.4796 0.5042 0.048 Uiso 1 1 calc R . .
C48 C 0.08045(12) 0.44125(13) 0.55213(13) 0.0340(5) Uani 1 1 d . . .
H48A H 0.0453 0.4636 0.5791 0.051 Uiso 1 1 calc R . .
H48B H 0.0972 0.3996 0.5765 0.051 Uiso 1 1 calc R . .
H48C H 0.0566 0.4311 0.5036 0.051 Uiso 1 1 calc R . .
C49 C 0.35367(13) 0.53296(13) 0.84936(13) 0.0375(5) Uani 1 1 d . . .
H49A H 0.3877 0.5290 0.8130 0.045 Uiso 1 1 calc R . .
H49B H 0.3382 0.4874 0.8615 0.045 Uiso 1 1 calc R . .
C50 C 0.39089(15) 0.56626(17) 0.91407(15) 0.0475(7) Uani 1 1 d . . .
H50 H 0.4013 0.6125 0.9096 0.057 Uiso 1 1 calc R . .
C51 C 0.41069(19) 0.53994(19) 0.97547(17) 0.0622(9) Uani 1 1 d . . .
H51A H 0.4016 0.4939 0.9830 0.075 Uiso 1 1 calc R . .
H51B H 0.4345 0.5665 1.0136 0.075 Uiso 1 1 calc R . .
C52 C -0.06579(12) 0.62250(11) 0.75977(11) 0.0278(4) Uani 1 1 d . . .
C53 C -0.06752(18) 0.69709(13) 0.74062(15) 0.0474(7) Uani 1 1 d . . .
H53A H -0.0662 0.7238 0.7845 0.071 Uiso 1 1 calc R . .
H53B H -0.1127 0.7071 0.7085 0.071 Uiso 1 1 calc R . .
H53C H -0.0249 0.7081 0.7166 0.071 Uiso 1 1 calc R . .
C54 C -0.07276(15) 0.58239(14) 0.69011(13) 0.0410(6) Uani 1 1 d . . .
H54A H -0.0305 0.5918 0.6649 0.061 Uiso 1 1 calc R . .
H54B H -0.1181 0.5951 0.6597 0.061 Uiso 1 1 calc R . .
H54C H -0.0741 0.5345 0.7011 0.061 Uiso 1 1 calc R . .
C55 C -0.13180(13) 0.60674(17) 0.79930(15) 0.0472(7) Uani 1 1 d . . .
H55A H -0.1344 0.5584 0.8073 0.071 Uiso 1 1 calc R . .
H55B H -0.1771 0.6218 0.7703 0.071 Uiso 1 1 calc R . .
H55C H -0.1260 0.6300 0.8456 0.071 Uiso 1 1 calc R . .
C56 C 0.14347(11) 0.54224(10) 1.08368(10) 0.0241(4) Uani 1 1 d . . .
C57 C 0.06917(12) 0.54040(11) 1.08748(11) 0.0279(4) Uani 1 1 d . . .
H57 H 0.0379 0.5136 1.0547 0.033 Uiso 1 1 calc R . .
C58 C 0.03954(12) 0.57800(12) 1.13967(12) 0.0317(5) Uani 1 1 d . . .
H58 H -0.0119 0.5776 1.1415 0.038 Uiso 1 1 calc R . .
C59 C 0.08466(13) 0.61515(11) 1.18781(12) 0.0315(5) Uani 1 1 d . . .
H59 H 0.0640 0.6405 1.2229 0.038 Uiso 1 1 calc R . .
C60 C 0.16167(12) 0.61690(10) 1.18691(11) 0.0270(4) Uani 1 1 d . . .
C61 C 0.20830(14) 0.65703(11) 1.23760(12) 0.0335(5) Uani 1 1 d . . .
C62 C 0.28137(15) 0.66321(13) 1.22961(13) 0.0398(6) Uani 1 1 d . . .
H62 H 0.3121 0.6913 1.2614 0.048 Uiso 1 1 calc R . .
C63 C 0.31101(14) 0.62885(14) 1.17551(13) 0.0390(6) Uani 1 1 d . . .
H63 H 0.3616 0.6342 1.1713 0.047 Uiso 1 1 calc R . .
C64 C 0.26927(12) 0.58778(12) 1.12852(12) 0.0301(4) Uani 1 1 d . . .
H64 H 0.2911 0.5638 1.0932 0.036 Uiso 1 1 calc R . .
C65 C 0.19280(11) 0.58099(10) 1.13265(10) 0.0240(4) Uani 1 1 d . . .
C66 C 0.2132(2) 0.74953(16) 1.32227(18) 0.0629(9) Uani 1 1 d . . .
H66A H 0.2592 0.7363 1.3514 0.094 Uiso 1 1 calc R . .
H66B H 0.1821 0.7733 1.3524 0.094 Uiso 1 1 calc R . .
H66C H 0.2241 0.7790 1.2834 0.094 Uiso 1 1 calc R . .
C67 C 0.15570(18) 0.64573(16) 1.34831(14) 0.0517(7) Uani 1 1 d . . .
H67A H 0.1313 0.6057 1.3265 0.078 Uiso 1 1 calc R . .
H67B H 0.1225 0.6691 1.3766 0.078 Uiso 1 1 calc R . .
H67C H 0.2003 0.6326 1.3796 0.078 Uiso 1 1 calc R . .
C68 C 0.02367(14) 0.91270(12) 0.89189(13) 0.0371(5) Uani 1 1 d . . .
C69 C -0.04520(14) 0.89630(15) 0.92565(16) 0.0452(6) Uani 1 1 d . . .
H69A H -0.0676 0.8553 0.9041 0.068 Uiso 1 1 calc R . .
H69B H -0.0802 0.9333 0.9172 0.068 Uiso 1 1 calc R . .
H69C H -0.0320 0.8897 0.9774 0.068 Uiso 1 1 calc R . .
C70 C 0.05597(18) 0.97820(14) 0.9244(2) 0.0607(9) Uani 1 1 d . . .
H70A H 0.0190 1.0137 0.9163 0.091 Uiso 1 1 calc R . .
H70B H 0.0990 0.9905 0.9016 0.091 Uiso 1 1 calc R . .
H70C H 0.0705 0.9723 0.9760 0.091 Uiso 1 1 calc R . .
C71 C 0.0014(2) 0.9208(2) 0.81051(17) 0.0706(11) Uani 1 1 d . . .
H71A H -0.0164 0.8778 0.7898 0.106 Uiso 1 1 calc R . .
H71B H 0.0440 0.9354 0.7883 0.106 Uiso 1 1 calc R . .
H71C H -0.0377 0.9543 0.8016 0.106 Uiso 1 1 calc R . .
C72 C 0.28463(12) 0.69536(11) 0.98999(12) 0.0291(4) Uani 1 1 d . . .
H72A H 0.2992 0.6477 0.9946 0.035 Uiso 1 1 calc R . .
H72B H 0.2549 0.7057 1.0288 0.035 Uiso 1 1 calc R . .
C73 C 0.35181(12) 0.73774(12) 0.99919(12) 0.0305(4) Uani 1 1 d . . .
H73 H 0.3870 0.7317 0.9670 0.037 Uiso 1 1 calc R . .
C74 C 0.36460(16) 0.78290(14) 1.04966(15) 0.0458(6) Uani 1 1 d . . .
H74A H 0.3302 0.7898 1.0825 0.055 Uiso 1 1 calc R . .
H74B H 0.4083 0.8088 1.0535 0.055 Uiso 1 1 calc R . .
N1G N 0.1837(3) 0.1775(3) 1.0046(3) 0.1390(19) Uani 1 1 d . . .
C1G C 0.1600(2) 0.30128(19) 0.9930(2) 0.0672(10) Uani 1 1 d . . .
H1G1 H 0.1660 0.3162 0.9440 0.081 Uiso 1 1 calc R . .
H1G2 H 0.1964 0.3253 1.0274 0.081 Uiso 1 1 calc R . .
C2G C 0.1713(3) 0.2367(3) 0.9987(3) 0.1075(17) Uani 1 1 d . . .
O1G O 0.0913(3) 0.3157(3) 1.0068(3) 0.1482(16) Uani 1 1 d . . .
H1G H 0.0838 0.3575 1.0021 0.222 Uiso 1 1 calc R . .

loop_
_atom_site_aniso_label
_atom_site_aniso_U_11
_atom_site_aniso_U_22
_atom_site_aniso_U_33
_atom_site_aniso_U_23
_atom_site_aniso_U_13
_atom_site_aniso_U_12
S1 0.0204(2) 0.0307(3) 0.0279(3) -0.0069(2) 0.00664(18) -0.00305(19)
S2 0.0306(3) 0.0236(2) 0.0208(2) 0.00292(18) 0.00174(18) 0.00168(19)
O1 0.0195(6) 0.0263(7) 0.0222(7) -0.0013(5) 0.0043(5) -0.0010(5)
O2 0.0261(8) 0.0558(11) 0.0287(8) -0.0129(7) 0.0034(6) -0.0034(7)
O3 0.0315(8) 0.0266(8) 0.0481(10) -0.0071(7) 0.0134(7) -0.0056(6)
O4 0.0256(7) 0.0279(7) 0.0210(7) -0.0047(6) 0.0007(5) 0.0034(6)
O5 0.0219(7) 0.0263(7) 0.0188(6) 0.0024(5) 0.0016(5) 0.0009(5)
O6 0.0393(9) 0.0357(9) 0.0326(8) 0.0058(7) 0.0012(7) 0.0121(7)
O7 0.0432(9) 0.0261(7) 0.0262(8) 0.0008(6) 0.0023(6) -0.0060(7)
O8 0.0232(7) 0.0233(7) 0.0237(7) 0.0007(5) 0.0036(5) 0.0060(5)
N1 0.0280(9) 0.0342(10) 0.0378(10) -0.0035(8) 0.0092(8) 0.0050(8)
N2 0.0632(14) 0.0343(11) 0.0305(10) -0.0072(9) -0.0013(10) 0.0030(10)
C1 0.0199(8) 0.0242(9) 0.0221(9) 0.0014(7) 0.0045(7) -0.0028(7)
C2 0.0239(9) 0.0207(9) 0.0227(9) 0.0010(7) 0.0066(7) -0.0027(7)
C3 0.0296(10) 0.0235(9) 0.0275(10) 0.0034(8) 0.0042(8) 0.0017(8)
C4 0.0332(11) 0.0255(10) 0.0248(10) 0.0049(8) -0.0007(8) -0.0024(8)
C5 0.0327(11) 0.0280(10) 0.0204(9) -0.0001(8) 0.0033(8) -0.0036(8)
C6 0.0228(9) 0.0242(9) 0.0218(9) -0.0001(7) 0.0066(7) -0.0021(7)
C7 0.0214(9) 0.0267(10) 0.0263(10) -0.0040(8) 0.0070(7) -0.0017(7)
C8 0.0223(9) 0.0210(9) 0.0208(9) -0.0046(7) 0.0026(7) 0.0044(7)
C9 0.0185(8) 0.0229(9) 0.0229(9) -0.0034(7) 0.0063(7) 0.0020(7)
C10 0.0235(9) 0.0241(9) 0.0212(9) -0.0013(7) 0.0076(7) 0.0014(7)
C11 0.0219(9) 0.0229(9) 0.0198(9) -0.0039(7) 0.0039(7) 0.0031(7)
C12 0.0225(9) 0.0196(9) 0.0244(9) -0.0038(7) 0.0064(7) 0.0009(7)
C13 0.0238(9) 0.0187(8) 0.0203(9) -0.0010(7) 0.0068(7) 0.0035(7)
C14 0.0273(10) 0.0222(9) 0.0208(9) 0.0006(7) 0.0065(7) 0.0028(7)
C15 0.0200(8) 0.0223(9) 0.0175(8) 0.0027(7) 0.0039(7) -0.0012(7)
C16 0.0237(9) 0.0199(8) 0.0181(8) 0.0014(7) 0.0072(7) -0.0012(7)
C17 0.0259(9) 0.0251(9) 0.0172(8) -0.0019(7) 0.0049(7) -0.0001(7)
C18 0.0237(9) 0.0242(9) 0.0173(8) 0.0007(7) 0.0034(7) 0.0004(7)
C19 0.0235(9) 0.0242(9) 0.0201(9) -0.0007(7) 0.0050(7) 0.0030(7)
C20 0.0226(9) 0.0228(9) 0.0155(8) -0.0007(7) 0.0060(7) -0.0021(7)
C21 0.0253(9) 0.0244(9) 0.0178(8) -0.0017(7) 0.0051(7) -0.0004(7)
C22 0.0217(9) 0.0204(9) 0.0180(8) -0.0025(7) 0.0023(7) 0.0034(7)
C23 0.0234(9) 0.0222(9) 0.0167(8) -0.0030(7) 0.0029(7) 0.0003(7)
C24 0.0227(9) 0.0287(10) 0.0198(9) -0.0033(8) 0.0038(7) 0.0037(8)
C25 0.0283(10) 0.0256(10) 0.0225(9) -0.0018(8) 0.0040(8) 0.0063(8)
C26 0.0324(10) 0.0204(9) 0.0252(10) 0.0013(7) 0.0055(8) 0.0048(8)
C27 0.0235(9) 0.0210(9) 0.0197(9) -0.0020(7) 0.0038(7) 0.0000(7)
C28 0.0248(9) 0.0213(9) 0.0238(9) -0.0009(7) 0.0056(7) -0.0020(7)
C29 0.0445(14) 0.0371(13) 0.0319(12) 0.0012(10) -0.0087(10) 0.0069(11)
C30 0.0351(19) 0.046(2) 0.050(2) -0.0010(17) -0.0104(16) 0.0144(16)
C31 0.061(3) 0.125(6) 0.049(3) 0.047(3) 0.007(2) 0.026(3)
C32 0.046(2) 0.054(3) 0.084(4) -0.024(2) -0.028(2) 0.014(2)
C30A 0.036(6) 0.115(14) 0.111(13) 0.003(10) -0.036(7) 0.001(7)
C31A 0.117(12) 0.036(5) 0.044(6) 0.001(5) -0.032(7) 0.019(6)
C32A 0.062(7) 0.060(7) 0.034(5) -0.007(5) -0.022(5) 0.024(6)
C33 0.0202(9) 0.0306(10) 0.0242(9) -0.0013(8) 0.0069(7) -0.0022(8)
C34 0.0213(9) 0.0310(10) 0.0296(10) 0.0029(8) 0.0044(8) 0.0005(8)
C35 0.0278(10) 0.0400(12) 0.0225(10) 0.0064(9) 0.0053(8) 0.0015(9)
C36 0.0243(10) 0.0377(11) 0.0218(9) -0.0014(8) 0.0068(8) -0.0002(8)
C37 0.0205(9) 0.0275(10) 0.0251(10) -0.0006(8) 0.0049(7) -0.0013(7)
C38 0.0226(9) 0.0301(10) 0.0310(11) -0.0017(8) 0.0058(8) -0.0002(8)
C39 0.0356(12) 0.0337(12) 0.0400(13) 0.0058(10) 0.0045(10) 0.0093(10)
C40 0.0447(14) 0.0465(14) 0.0315(12) 0.0124(11) 0.0066(10) 0.0099(11)
C41 0.0355(12) 0.0461(13) 0.0241(10) 0.0060(9) 0.0085(9) 0.0066(10)
C42 0.0204(9) 0.0307(10) 0.0225(9) 0.0003(8) 0.0061(7) -0.0020(8)
C43 0.0341(12) 0.0367(13) 0.0544(16) -0.0083(11) 0.0102(11) 0.0076(10)
C44 0.0303(11) 0.0461(14) 0.0400(13) 0.0009(11) 0.0143(10) 0.0037(10)
C45 0.0262(10) 0.0282(10) 0.0214(9) -0.0019(8) 0.0005(7) 0.0007(8)
C46 0.0414(13) 0.0376(12) 0.0335(12) 0.0048(10) -0.0061(10) 0.0044(10)
C47 0.0340(11) 0.0398(12) 0.0209(10) -0.0071(9) 0.0019(8) 0.0020(9)
C48 0.0289(11) 0.0405(12) 0.0314(11) -0.0063(10) -0.0005(9) -0.0045(9)
C49 0.0347(12) 0.0449(14) 0.0304(11) -0.0030(10) -0.0042(9) 0.0126(10)
C50 0.0372(13) 0.0655(18) 0.0375(14) -0.0065(13) -0.0037(11) 0.0092(13)
C51 0.065(2) 0.074(2) 0.0413(16) -0.0031(15) -0.0134(14) 0.0173(17)
C52 0.0288(10) 0.0320(11) 0.0213(9) 0.0003(8) -0.0017(8) 0.0046(8)
C53 0.0649(18) 0.0344(13) 0.0373(13) 0.0049(11) -0.0134(12) 0.0100(12)
C54 0.0417(13) 0.0484(14) 0.0288(11) -0.0106(10) -0.0103(10) 0.0105(11)
C55 0.0252(11) 0.078(2) 0.0373(13) 0.0074(13) -0.0004(10) 0.0044(12)
C56 0.0287(10) 0.0257(9) 0.0178(9) 0.0044(7) 0.0031(7) -0.0015(8)
C57 0.0275(10) 0.0300(10) 0.0255(10) 0.0039(8) 0.0013(8) -0.0047(8)
C58 0.0279(10) 0.0361(12) 0.0322(11) 0.0045(9) 0.0083(9) -0.0001(9)
C59 0.0370(12) 0.0312(11) 0.0273(11) 0.0020(9) 0.0083(9) 0.0035(9)
C60 0.0352(11) 0.0227(9) 0.0223(9) 0.0045(8) 0.0011(8) -0.0010(8)
C61 0.0490(14) 0.0264(10) 0.0231(10) 0.0018(8) -0.0028(9) -0.0019(10)
C62 0.0472(14) 0.0366(13) 0.0319(12) 0.0029(10) -0.0087(10) -0.0121(11)
C63 0.0308(11) 0.0504(15) 0.0339(12) 0.0089(11) -0.0026(9) -0.0113(10)
C64 0.0280(10) 0.0373(12) 0.0245(10) 0.0073(9) 0.0014(8) -0.0032(9)
C65 0.0279(10) 0.0247(9) 0.0189(9) 0.0073(7) 0.0015(7) -0.0006(8)
C66 0.087(2) 0.0425(16) 0.0531(18) -0.0179(14) -0.0134(17) 0.0014(16)
C67 0.071(2) 0.0561(17) 0.0294(13) -0.0022(12) 0.0112(13) 0.0100(15)
C68 0.0379(12) 0.0380(12) 0.0368(12) 0.0049(10) 0.0106(10) 0.0194(10)
C69 0.0332(13) 0.0542(16) 0.0488(15) 0.0017(13) 0.0079(11) 0.0218(12)
C70 0.0633(19) 0.0289(13) 0.097(3) -0.0020(15) 0.0369(18) 0.0157(13)
C71 0.066(2) 0.101(3) 0.0471(17) 0.0273(18) 0.0138(15) 0.056(2)
C72 0.0257(10) 0.0324(11) 0.0284(10) 0.0091(9) 0.0009(8) 0.0052(8)
C73 0.0268(10) 0.0356(11) 0.0281(10) 0.0037(9) 0.0004(8) 0.0025(9)
C74 0.0482(15) 0.0485(15) 0.0372(14) -0.0027(12) -0.0072(11) -0.0003(12)
N1G 0.163(5) 0.111(4) 0.146(5) -0.004(4) 0.031(4) -0.008(4)
C1G 0.0508(19) 0.064(2) 0.085(3) -0.0150(19) 0.0011(17) 0.0045(16)
C2G 0.122(4) 0.088(4) 0.112(4) -0.015(3) 0.013(3) -0.013(3)
O1G 0.135(4) 0.141(4) 0.170(4) -0.027(3) 0.027(3) -0.019(3)

loop_
_atom_type_symbol
_atom_type_description
_atom_type_scat_dispersion_real
_atom_type_scat_dispersion_imag
_atom_type_scat_source
C C 0.0033 0.0016 'International Tables Vol C Tables 4.2.6.8 and 6.1.1.4'
H H 0.0000 0.0000 'International Tables Vol C Tables 4.2.6.8 and 6.1.1.4'
N N 0.0061 0.0033 'International Tables Vol C Tables 4.2.6.8 and 6.1.1.4'
O O 0.0106 0.0060 'International Tables Vol C Tables 4.2.6.8 and 6.1.1.4'
S S 0.1246 0.1234 'International Tables Vol C Tables 4.2.6.8 and 6.1.1.4'

loop_
_geom_angle_atom_site_label_1
_geom_angle_atom_site_label_2
_geom_angle_atom_site_label_3
_geom_angle
_geom_angle_site_symmetry_1
_geom_angle_site_symmetry_3
_geom_angle_publ_flag
O2 S1 O3 119.30(11) . . ?
O2 S1 O1 103.93(9) . . ?
O3 S1 O1 109.39(9) . . ?
O2 S1 C33 112.07(10) . . ?
O3 S1 C33 107.96(10) . . ?
O1 S1 C33 102.88(9) . . ?
O6 S2 O7 118.91(10) . . ?
O6 S2 O5 104.64(9) . . ?
O7 S2 O5 109.15(8) . . ?
O6 S2 C56 111.07(10) . . ?
O7 S2 C56 108.57(10) . . ?
O5 S2 C56 103.31(9) . . ?
C1 O1 S1 116.89(12) . . ?
C8 O4 C49 112.81(16) . . ?
C15 O5 S2 116.60(12) . . ?
C22 O8 C72 114.98(15) . . ?
C38 N1 C43 116.5(2) . . ?
C38 N1 C44 115.80(19) . . ?
C43 N1 C44 111.22(19) . . ?
C61 N2 C66 115.4(3) . . ?
C61 N2 C67 114.2(2) . . ?
C66 N2 C67 111.2(2) . . ?
C6 C1 C2 122.48(18) . . ?
C6 C1 O1 119.25(17) . . ?
C2 C1 O1 118.24(17) . . ?
C1 C2 C3 117.74(19) . . ?
C1 C2 C28 122.77(18) . . ?
C3 C2 C28 119.38(18) . . ?
C2 C3 C4 122.4(2) . . ?
C2 C3 H3 118.8 . . ?
C4 C3 H3 118.8 . . ?
C3 C4 C5 117.02(19) . . ?
C3 C4 C29 121.4(2) . . ?
C5 C4 C29 121.5(2) . . ?
C6 C5 C4 122.83(19) . . ?
C6 C5 H5 118.6 . . ?
C4 C5 H5 118.6 . . ?
C1 C6 C5 117.23(19) . . ?
C1 C6 C7 122.57(18) . . ?
C5 C6 C7 119.82(18) . . ?
C9 C7 C6 107.90(16) . . ?
C9 C7 H7A 110.1 . . ?
C6 C7 H7A 110.1 . . ?
C9 C7 H7B 110.1 . . ?
C6 C7 H7B 110.1 . . ?
H7A C7 H7B 108.4 . . ?
O4 C8 C13 119.42(17) . . ?
O4 C8 C9 119.35(17) . . ?
C13 C8 C9 121.13(17) . . ?
C10 C9 C8 118.29(18) . . ?
C10 C9 C7 120.09(18) . . ?
C8 C9 C7 120.96(17) . . ?
C9 C10 C11 122.36(18) . . ?
C9 C10 H10 118.8 . . ?
C11 C10 H10 118.8 . . ?
C12 C11 C10 117.60(17) . . ?
C12 C11 C45 123.21(18) . . ?
C10 C11 C45 119.14(17) . . ?
C11 C12 C13 121.93(18) . . ?
C11 C12 H12 119.0 . . ?
C13 C12 H12 119.0 . . ?
C8 C13 C12 118.65(18) . . ?
C8 C13 C14 120.72(17) . . ?
C12 C13 C14 120.40(17) . . ?
C16 C14 C13 110.07(15) . . ?
C16 C14 H14A 109.6 . . ?
C13 C14 H14A 109.6 . . ?
C16 C14 H14B 109.6 . . ?
C13 C14 H14B 109.6 . . ?
H14A C14 H14B 108.2 . . ?
C16 C15 C20 122.59(17) . . ?
C16 C15 O5 118.17(17) . . ?
C20 C15 O5 119.24(16) . . ?
C17 C16 C15 117.35(17) . . ?
C17 C16 C14 119.53(17) . . ?
C15 C16 C14 123.06(17) . . ?
C18 C17 C16 122.39(18) . . ?
C18 C17 H17 118.8 . . ?
C16 C17 H17 118.8 . . ?
C17 C18 C19 117.34(18) . . ?
C17 C18 C52 123.29(18) . . ?
C19 C18 C52 119.36(18) . . ?
C20 C19 C18 122.92(18) . . ?
C20 C19 H19 118.5 . . ?
C18 C19 H19 118.5 . . ?
C19 C20 C15 117.04(17) . . ?
C19 C20 C21 118.39(17) . . ?
C15 C20 C21 124.27(17) . . ?
C20 C21 C23 108.93(15) . . ?
C20 C21 H21A 109.9 . . ?
C23 C21 H21A 109.9 . . ?
C20 C21 H21B 109.9 . . ?
C23 C21 H21B 109.9 . . ?
H21A C21 H21B 108.3 . . ?
O8 C22 C23 120.04(17) . . ?
O8 C22 C27 118.89(17) . . ?
C23 C22 C27 120.78(17) . . ?
C22 C23 C24 118.54(18) . . ?
C22 C23 C21 120.67(17) . . ?
C24 C23 C21 120.44(18) . . ?
C25 C24 C23 122.29(19) . . ?
C25 C24 H24 118.9 . . ?
C23 C24 H24 118.9 . . ?
C24 C25 C26 117.20(18) . . ?
C24 C25 C68 123.62(19) . . ?
C26 C25 C68 119.15(19) . . ?
C27 C26 C25 122.51(19) . . ?
C27 C26 H26 118.7 . . ?
C25 C26 H26 118.7 . . ?
C26 C27 C22 118.67(18) . . ?
C26 C27 C28 120.62(18) . . ?
C22 C27 C28 120.61(17) . . ?
C27 C28 C2 110.63(16) . . ?
C27 C28 H28A 109.5 . . ?
C2 C28 H28A 109.5 . . ?
C27 C28 H28B 109.5 . . ?
C2 C28 H28B 109.5 . . ?
H28A C28 H28B 108.1 . . ?
C30A C29 C31 141.5(6) . . ?
C30A C29 C32 63.1(8) . . ?
C31 C29 C32 111.6(4) . . ?
C30A C29 C4 106.3(5) . . ?
C31 C29 C4 110.7(3) . . ?
C32 C29 C4 110.5(2) . . ?
C30A C29 C31A 115.2(10) . . ?
C32 C29 C31A 142.2(5) . . ?
C4 C29 C31A 106.0(5) . . ?
C30A C29 C30 47.3(7) . . ?
C31 C29 C30 106.5(3) . . ?
C32 C29 C30 104.8(3) . . ?
C4 C29 C30 112.6(2) . . ?
C31A C29 C30 68.6(7) . . ?
C30A C29 C32A 117.2(9) . . ?
C31 C29 C32A 59.4(5) . . ?
C32 C29 C32A 56.6(5) . . ?
C4 C29 C32A 109.2(4) . . ?
C31A C29 C32A 102.4(7) . . ?
C30 C29 C32A 138.1(4) . . ?
C29 C30 H30A 109.5 . . ?
C29 C30 H30B 109.5 . . ?
C29 C30 H30C 109.5 . . ?
C29 C31 H31A 109.5 . . ?
C29 C31 H31B 109.5 . . ?
C29 C31 H31C 109.5 . . ?
C29 C32 H32A 109.5 . . ?
C29 C32 H32B 109.5 . . ?
C29 C32 H32C 109.5 . . ?
C29 C30A H30D 109.5 . . ?
C29 C30A H30E 109.5 . . ?
H30D C30A H30E 109.5 . . ?
C29 C30A H30F 109.5 . . ?
H30D C30A H30F 109.5 . . ?
H30E C30A H30F 109.5 . . ?
C29 C31A H31D 109.5 . . ?
C29 C31A H31E 109.5 . . ?
H31D C31A H31E 109.5 . . ?
C29 C31A H31F 109.5 . . ?
H31D C31A H31F 109.5 . . ?
H31E C31A H31F 109.5 . . ?
C29 C32A H32D 109.5 . . ?
C29 C32A H32E 109.5 . . ?
H32D C32A H32E 109.5 . . ?
C29 C32A H32F 109.5 . . ?
H32D C32A H32F 109.5 . . ?
H32E C32A H32F 109.5 . . ?
C34 C33 C42 122.23(19) . . ?
C34 C33 S1 114.66(16) . . ?
C42 C33 S1 123.08(15) . . ?
C33 C34 C35 119.9(2) . . ?
C33 C34 H34 120.0 . . ?
C35 C34 H34 120.0 . . ?
C36 C35 C34 120.2(2) . . ?
C36 C35 H35 119.9 . . ?
C34 C35 H35 119.9 . . ?
C35 C36 C37 121.54(19) . . ?
C35 C36 H36 119.2 . . ?
C37 C36 H36 119.2 . . ?
C36 C37 C38 121.37(19) . . ?
C36 C37 C42 119.16(19) . . ?
C38 C37 C42 119.45(19) . . ?
C39 C38 N1 122.6(2) . . ?
C39 C38 C37 119.4(2) . . ?
N1 C38 C37 117.97(19) . . ?
C38 C39 C40 120.4(2) . . ?
C38 C39 H39 119.8 . . ?
C40 C39 H39 119.8 . . ?
C41 C40 C39 121.8(2) . . ?
C41 C40 H40 119.1 . . ?
C39 C40 H40 119.1 . . ?
C40 C41 C42 119.9(2) . . ?
C40 C41 H41 120.1 . . ?
C42 C41 H41 120.1 . . ?
C41 C42 C33 125.07(19) . . ?
C41 C42 C37 118.56(19) . . ?
C33 C42 C37 116.37(18) . . ?
N1 C43 H43A 109.5 . . ?
N1 C43 H43B 109.5 . . ?
H43A C43 H43B 109.5 . . ?
N1 C43 H43C 109.5 . . ?
H43A C43 H43C 109.5 . . ?
H43B C43 H43C 109.5 . . ?
N1 C44 H44A 109.5 . . ?
N1 C44 H44B 109.5 . . ?
H44A C44 H44B 109.5 . . ?
N1 C44 H44C 109.5 . . ?
H44A C44 H44C 109.5 . . ?
H44B C44 H44C 109.5 . . ?
C48 C45 C11 112.47(17) . . ?
C48 C45 C46 108.33(18) . . ?
C11 C45 C46 108.98(17) . . ?
C48 C45 C47 108.83(18) . . ?
C11 C45 C47 109.53(16) . . ?
C46 C45 C47 108.62(19) . . ?
C45 C46 H46A 109.5 . . ?
C45 C46 H46B 109.5 . . ?
H46A C46 H46B 109.5 . . ?
C45 C46 H46C 109.5 . . ?
H46A C46 H46C 109.5 . . ?
H46B C46 H46C 109.5 . . ?
C45 C47 H47A 109.5 . . ?
C45 C47 H47B 109.5 . . ?
H47A C47 H47B 109.5 . . ?
C45 C47 H47C 109.5 . . ?
H47A C47 H47C 109.5 . . ?
H47B C47 H47C 109.5 . . ?
C45 C48 H48A 109.5 . . ?
C45 C48 H48B 109.5 . . ?
H48A C48 H48B 109.5 . . ?
C45 C48 H48C 109.5 . . ?
H48A C48 H48C 109.5 . . ?
H48B C48 H48C 109.5 . . ?
O4 C49 C50 108.8(2) . . ?
O4 C49 H49A 109.9 . . ?
C50 C49 H49A 109.9 . . ?
O4 C49 H49B 109.9 . . ?
C50 C49 H49B 109.9 . . ?
H49A C49 H49B 108.3 . . ?
C51 C50 C49 127.3(3) . . ?
C51 C50 H50 116.3 . . ?
C49 C50 H50 116.3 . . ?
C50 C51 H51A 120.0 . . ?
C50 C51 H51B 120.0 . . ?
H51A C51 H51B 120.0 . . ?
C54 C52 C18 111.97(18) . . ?
C54 C52 C53 108.2(2) . . ?
C18 C52 C53 109.92(19) . . ?
C54 C52 C55 109.0(2) . . ?
C18 C52 C55 109.03(18) . . ?
C53 C52 C55 108.7(2) . . ?
C52 C53 H53A 109.5 . . ?
C52 C53 H53B 109.5 . . ?
H53A C53 H53B 109.5 . . ?
C52 C53 H53C 109.5 . . ?
H53A C53 H53C 109.5 . . ?
H53B C53 H53C 109.5 . . ?
C52 C54 H54A 109.5 . . ?
C52 C54 H54B 109.5 . . ?
H54A C54 H54B 109.5 . . ?
C52 C54 H54C 109.5 . . ?
H54A C54 H54C 109.5 . . ?
H54B C54 H54C 109.5 . . ?
C52 C55 H55A 109.5 . . ?
C52 C55 H55B 109.5 . . ?
H55A C55 H55B 109.5 . . ?
C52 C55 H55C 109.5 . . ?
H55A C55 H55C 109.5 . . ?
H55B C55 H55C 109.5 . . ?
C57 C56 C65 121.91(19) . . ?
C57 C56 S2 116.05(16) . . ?
C65 C56 S2 121.95(16) . . ?
C56 C57 C58 120.1(2) . . ?
C56 C57 H57 119.9 . . ?
C58 C57 H57 119.9 . . ?
C59 C58 C57 119.9(2) . . ?
C59 C58 H58 120.1 . . ?
C57 C58 H58 120.1 . . ?
C58 C59 C60 121.7(2) . . ?
C58 C59 H59 119.2 . . ?
C60 C59 H59 119.2 . . ?
C59 C60 C65 119.43(19) . . ?
C59 C60 C61 120.9(2) . . ?
C65 C60 C61 119.6(2) . . ?
C62 C61 N2 123.7(2) . . ?
C62 C61 C60 118.8(2) . . ?
N2 C61 C60 117.4(2) . . ?
C61 C62 C63 121.1(2) . . ?
C61 C62 H62 119.5 . . ?
C63 C62 H62 119.5 . . ?
C64 C63 C62 121.8(2) . . ?
C64 C63 H63 119.1 . . ?
C62 C63 H63 119.1 . . ?
C63 C64 C65 119.7(2) . . ?
C63 C64 H64 120.1 . . ?
C65 C64 H64 120.1 . . ?
C64 C65 C60 118.88(19) . . ?
C64 C65 C56 124.2(2) . . ?
C60 C65 C56 116.90(19) . . ?
N2 C66 H66A 109.5 . . ?
N2 C66 H66B 109.5 . . ?
H66A C66 H66B 109.5 . . ?
N2 C66 H66C 109.5 . . ?
H66A C66 H66C 109.5 . . ?
H66B C66 H66C 109.5 . . ?
N2 C67 H67A 109.5 . . ?
N2 C67 H67B 109.5 . . ?
H67A C67 H67B 109.5 . . ?
N2 C67 H67C 109.5 . . ?
H67A C67 H67C 109.5 . . ?
H67B C67 H67C 109.5 . . ?
C69 C68 C70 108.5(2) . . ?
C69 C68 C25 112.3(2) . . ?
C70 C68 C25 109.3(2) . . ?
C69 C68 C71 108.1(2) . . ?
C70 C68 C71 110.2(3) . . ?
C25 C68 C71 108.5(2) . . ?
C68 C69 H69A 109.5 . . ?
C68 C69 H69B 109.5 . . ?
H69A C69 H69B 109.5 . . ?
C68 C69 H69C 109.5 . . ?
H69A C69 H69C 109.5 . . ?
H69B C69 H69C 109.5 . . ?
C68 C70 H70A 109.5 . . ?
C68 C70 H70B 109.5 . . ?
H70A C70 H70B 109.5 . . ?
C68 C70 H70C 109.5 . . ?
H70A C70 H70C 109.5 . . ?
H70B C70 H70C 109.5 . . ?
C68 C71 H71A 109.5 . . ?
C68 C71 H71B 109.5 . . ?
H71A C71 H71B 109.5 . . ?
C68 C71 H71C 109.5 . . ?
H71A C71 H71C 109.5 . . ?
H71B C71 H71C 109.5 . . ?
O8 C72 C73 112.68(17) . . ?
O8 C72 H72A 109.1 . . ?
C73 C72 H72A 109.1 . . ?
O8 C72 H72B 109.1 . . ?
C73 C72 H72B 109.1 . . ?
H72A C72 H72B 107.8 . . ?
C74 C73 C72 122.9(2) . . ?
C74 C73 H73 118.6 . . ?
C72 C73 H73 118.6 . . ?
C73 C74 H74A 120.0 . . ?
C73 C74 H74B 120.0 . . ?
H74A C74 H74B 120.0 . . ?
C2G C1G O1G 109.6(5) . . ?
C2G C1G H1G1 109.7 . . ?
O1G C1G H1G1 109.7 . . ?
C2G C1G H1G2 109.7 . . ?
O1G C1G H1G2 109.7 . . ?
H1G1 C1G H1G2 108.2 . . ?
N1G C2G C1G 178.2(7) . . ?
C1G O1G H1G 109.5 . . ?

loop_
_geom_bond_atom_site_label_1
_geom_bond_atom_site_label_2
_geom_bond_distance
_geom_bond_site_symmetry_2
_geom_bond_publ_flag
S1 O2 1.4211(17) . ?
S1 O3 1.4304(17) . ?
S1 O1 1.6060(14) . ?
S1 C33 1.763(2) . ?
S2 O6 1.4228(17) . ?
S2 O7 1.4298(16) . ?
S2 O5 1.6028(14) . ?
S2 C56 1.763(2) . ?
O1 C1 1.427(2) . ?
O4 C8 1.387(2) . ?
O4 C49 1.440(3) . ?
O5 C15 1.426(2) . ?
O8 C22 1.384(2) . ?
O8 C72 1.445(2) . ?
N1 C38 1.413(3) . ?
N1 C43 1.458(3) . ?
N1 C44 1.472(3) . ?
N2 C61 1.422(3) . ?
N2 C66 1.457(4) . ?
N2 C67 1.461(4) . ?
C1 C6 1.388(3) . ?
C1 C2 1.388(3) . ?
C2 C3 1.391(3) . ?
C2 C28 1.517(3) . ?
C3 C4 1.394(3) . ?
C3 H3 0.9500 . ?
C4 C5 1.394(3) . ?
C4 C29 1.537(3) . ?
C5 C6 1.393(3) . ?
C5 H5 0.9500 . ?
C6 C7 1.528(3) . ?
C7 C9 1.512(3) . ?
C7 H7A 0.9900 . ?
C7 H7B 0.9900 . ?
C8 C13 1.393(3) . ?
C8 C9 1.401(3) . ?
C9 C10 1.390(3) . ?
C10 C11 1.396(3) . ?
C10 H10 0.9500 . ?
C11 C12 1.394(3) . ?
C11 C45 1.535(3) . ?
C12 C13 1.398(3) . ?
C12 H12 0.9500 . ?
C13 C14 1.521(3) . ?
C14 C16 1.520(3) . ?
C14 H14A 0.9900 . ?
C14 H14B 0.9900 . ?
C15 C16 1.393(3) . ?
C15 C20 1.396(3) . ?
C16 C17 1.393(3) . ?
C17 C18 1.393(3) . ?
C17 H17 0.9500 . ?
C18 C19 1.393(3) . ?
C18 C52 1.531(3) . ?
C19 C20 1.386(3) . ?
C19 H19 0.9500 . ?
C20 C21 1.523(3) . ?
C21 C23 1.523(3) . ?
C21 H21A 0.9900 . ?
C21 H21B 0.9900 . ?
C22 C23 1.397(3) . ?
C22 C27 1.400(3) . ?
C23 C24 1.397(3) . ?
C24 C25 1.394(3) . ?
C24 H24 0.9500 . ?
C25 C26 1.398(3) . ?
C25 C68 1.533(3) . ?
C26 C27 1.386(3) . ?
C26 H26 0.9500 . ?
C27 C28 1.511(3) . ?
C28 H28A 0.9900 . ?
C28 H28B 0.9900 . ?
C29 C30A 1.487(9) . ?
C29 C31 1.503(5) . ?
C29 C32 1.537(4) . ?
C29 C31A 1.544(8) . ?
C29 C30 1.569(4) . ?
C29 C32A 1.571(7) . ?
C30 H30A 0.9800 . ?
C30 H30B 0.9800 . ?
C30 H30C 0.9800 . ?
C31 H31A 0.9800 . ?
C31 H31B 0.9800 . ?
C31 H31C 0.9800 . ?
C32 H32A 0.9800 . ?
C32 H32B 0.9800 . ?
C32 H32C 0.9800 . ?
C30A H30D 0.9800 . ?
C30A H30E 0.9800 . ?
C30A H30F 0.9800 . ?
C31A H31D 0.9800 . ?
C31A H31E 0.9800 . ?
C31A H31F 0.9800 . ?
C32A H32D 0.9800 . ?
C32A H32E 0.9800 . ?
C32A H32F 0.9800 . ?
C33 C34 1.371(3) . ?
C33 C42 1.434(3) . ?
C34 C35 1.400(3) . ?
C34 H34 0.9500 . ?
C35 C36 1.360(3) . ?
C35 H35 0.9500 . ?
C36 C37 1.418(3) . ?
C36 H36 0.9500 . ?
C37 C38 1.433(3) . ?
C37 C42 1.436(3) . ?
C38 C39 1.377(3) . ?
C39 C40 1.403(4) . ?
C39 H39 0.9500 . ?
C40 C41 1.372(3) . ?
C40 H40 0.9500 . ?
C41 C42 1.420(3) . ?
C41 H41 0.9500 . ?
C43 H43A 0.9800 . ?
C43 H43B 0.9800 . ?
C43 H43C 0.9800 . ?
C44 H44A 0.9800 . ?
C44 H44B 0.9800 . ?
C44 H44C 0.9800 . ?
C45 C48 1.526(3) . ?
C45 C46 1.535(3) . ?
C45 C47 1.536(3) . ?
C46 H46A 0.9800 . ?
C46 H46B 0.9800 . ?
C46 H46C 0.9800 . ?
C47 H47A 0.9800 . ?
C47 H47B 0.9800 . ?
C47 H47C 0.9800 . ?
C48 H48A 0.9800 . ?
C48 H48B 0.9800 . ?
C48 H48C 0.9800 . ?
C49 C50 1.474(4) . ?
C49 H49A 0.9900 . ?
C49 H49B 0.9900 . ?
C50 C51 1.277(4) . ?
C50 H50 0.9500 . ?
C51 H51A 0.9500 . ?
C51 H51B 0.9500 . ?
C52 C54 1.527(3) . ?
C52 C53 1.533(3) . ?
C52 C55 1.537(3) . ?
C53 H53A 0.9800 . ?
C53 H53B 0.9800 . ?
C53 H53C 0.9800 . ?
C54 H54A 0.9800 . ?
C54 H54B 0.9800 . ?
C54 H54C 0.9800 . ?
C55 H55A 0.9800 . ?
C55 H55B 0.9800 . ?
C55 H55C 0.9800 . ?
C56 C57 1.377(3) . ?
C56 C65 1.431(3) . ?
C57 C58 1.402(3) . ?
C57 H57 0.9500 . ?
C58 C59 1.364(3) . ?
C58 H58 0.9500 . ?
C59 C60 1.418(3) . ?
C59 H59 0.9500 . ?
C60 C65 1.428(3) . ?
C60 C61 1.439(3) . ?
C61 C62 1.377(4) . ?
C62 C63 1.397(4) . ?
C62 H62 0.9500 . ?
C63 C64 1.365(3) . ?
C63 H63 0.9500 . ?
C64 C65 1.424(3) . ?
C64 H64 0.9500 . ?
C66 H66A 0.9800 . ?
C66 H66B 0.9800 . ?
C66 H66C 0.9800 . ?
C67 H67A 0.9800 . ?
C67 H67B 0.9800 . ?
C67 H67C 0.9800 . ?
C68 C69 1.525(4) . ?
C68 C70 1.531(4) . ?
C68 C71 1.540(4) . ?
C69 H69A 0.9800 . ?
C69 H69B 0.9800 . ?
C69 H69C 0.9800 . ?
C70 H70A 0.9800 . ?
C70 H70B 0.9800 . ?
C70 H70C 0.9800 . ?
C71 H71A 0.9800 . ?
C71 H71B 0.9800 . ?
C71 H71C 0.9800 . ?
C72 C73 1.488(3) . ?
C72 H72A 0.9900 . ?
C72 H72B 0.9900 . ?
C73 C74 1.308(4) . ?
C73 H73 0.9500 . ?
C74 H74A 0.9500 . ?
C74 H74B 0.9500 . ?
N1G C2G 1.208(7) . ?
C1G C2G 1.309(7) . ?
C1G O1G 1.352(5) . ?
C1G H1G1 0.9900 . ?
C1G H1G2 0.9900 . ?
O1G H1G 0.8400 . ?

loop_
_geom_hbond_atom_site_label_D
_geom_hbond_atom_site_label_H
_geom_hbond_atom_site_label_A
_geom_hbond_distance_DH
_geom_hbond_distance_HA
_geom_hbond_distance_DA
_geom_hbond_angle_DHA
_geom_hbond_site_symmetry_A
C35 H35 O1G 0.95 2.50 3.329(6) 146.6 2_556
C57 H57 O7 0.95 2.41 2.839(3) 107.3 1
C64 H64 O6 0.95 2.34 2.993(3) 125.8 1
C34 H34 O3 0.95 2.41 2.830(3) 106.4 1
C12 H12 O3 0.95 2.71 3.526(3) 144.3 2_546
C41 H41 O2 0.95 2.28 2.939(3) 125.9 1
O1G H1G O7 0.84 2.12 2.909(6) 154.0 1

loop_
_geom_torsion_atom_site_label_1
_geom_torsion_atom_site_label_2
_geom_torsion_atom_site_label_3
_geom_torsion_atom_site_label_4
_geom_torsion
_geom_torsion_site_symmetry_1
_geom_torsion_site_symmetry_2
_geom_torsion_site_symmetry_3
_geom_torsion_site_symmetry_4
_geom_torsion_publ_flag
O2 S1 O1 C1 159.43(14) . . . . ?
O3 S1 O1 C1 30.99(16) . . . . ?
C33 S1 O1 C1 -83.58(15) . . . . ?
O6 S2 O5 C15 154.52(14) . . . . ?
O7 S2 O5 C15 26.23(16) . . . . ?
C56 S2 O5 C15 -89.14(14) . . . . ?
S1 O1 C1 C6 98.81(18) . . . . ?
S1 O1 C1 C2 -83.28(19) . . . . ?
C6 C1 C2 C3 -5.5(3) . . . . ?
O1 C1 C2 C3 176.64(17) . . . . ?
C6 C1 C2 C28 170.81(18) . . . . ?
O1 C1 C2 C28 -7.0(3) . . . . ?
C1 C2 C3 C4 1.0(3) . . . . ?
C28 C2 C3 C4 -175.48(19) . . . . ?
C2 C3 C4 C5 2.7(3) . . . . ?
C2 C3 C4 C29 -179.2(2) . . . . ?
C3 C4 C5 C6 -2.1(3) . . . . ?
C29 C4 C5 C6 179.8(2) . . . . ?
C2 C1 C6 C5 6.0(3) . . . . ?
O1 C1 C6 C5 -176.17(17) . . . . ?
C2 C1 C6 C7 -166.95(18) . . . . ?
O1 C1 C6 C7 10.9(3) . . . . ?
C4 C5 C6 C1 -2.0(3) . . . . ?
C4 C5 C6 C7 171.12(19) . . . . ?
C1 C6 C7 C9 114.4(2) . . . . ?
C5 C6 C7 C9 -58.4(2) . . . . ?
C49 O4 C8 C13 95.4(2) . . . . ?
C49 O4 C8 C9 -88.2(2) . . . . ?
O4 C8 C9 C10 -178.35(17) . . . . ?
C13 C8 C9 C10 -2.0(3) . . . . ?
O4 C8 C9 C7 -7.7(3) . . . . ?
C13 C8 C9 C7 168.70(17) . . . . ?
C6 C7 C9 C10 92.2(2) . . . . ?
C6 C7 C9 C8 -78.3(2) . . . . ?
C8 C9 C10 C11 2.4(3) . . . . ?
C7 C9 C10 C11 -168.37(18) . . . . ?
C9 C10 C11 C12 -1.3(3) . . . . ?
C9 C10 C11 C45 176.28(18) . . . . ?
C10 C11 C12 C13 -0.2(3) . . . . ?
C45 C11 C12 C13 -177.72(18) . . . . ?
O4 C8 C13 C12 176.90(16) . . . . ?
C9 C8 C13 C12 0.5(3) . . . . ?
O4 C8 C13 C14 2.4(3) . . . . ?
C9 C8 C13 C14 -173.99(17) . . . . ?
C11 C12 C13 C8 0.6(3) . . . . ?
C11 C12 C13 C14 175.14(17) . . . . ?
C8 C13 C14 C16 82.3(2) . . . . ?
C12 C13 C14 C16 -92.2(2) . . . . ?
S2 O5 C15 C16 -85.55(18) . . . . ?
S2 O5 C15 C20 95.21(18) . . . . ?
C20 C15 C16 C17 -5.5(3) . . . . ?
O5 C15 C16 C17 175.29(16) . . . . ?
C20 C15 C16 C14 171.67(18) . . . . ?
O5 C15 C16 C14 -7.5(3) . . . . ?
C13 C14 C16 C17 60.0(2) . . . . ?
C13 C14 C16 C15 -117.1(2) . . . . ?
C15 C16 C17 C18 0.0(3) . . . . ?
C14 C16 C17 C18 -177.23(18) . . . . ?
C16 C17 C18 C19 3.8(3) . . . . ?
C16 C17 C18 C52 -176.60(19) . . . . ?
C17 C18 C19 C20 -2.5(3) . . . . ?
C52 C18 C19 C20 177.89(18) . . . . ?
C18 C19 C20 C15 -2.5(3) . . . . ?
C18 C19 C20 C21 171.41(18) . . . . ?
C16 C15 C20 C19 6.7(3) . . . . ?
O5 C15 C20 C19 -174.10(16) . . . . ?
C16 C15 C20 C21 -166.87(18) . . . . ?
O5 C15 C20 C21 12.3(3) . . . . ?
C19 C20 C21 C23 -62.4(2) . . . . ?
C15 C20 C21 C23 111.1(2) . . . . ?
C72 O8 C22 C23 -78.1(2) . . . . ?
C72 O8 C22 C27 108.0(2) . . . . ?
O8 C22 C23 C24 -174.48(17) . . . . ?
C27 C22 C23 C24 -0.7(3) . . . . ?
O8 C22 C23 C21 -1.2(3) . . . . ?
C27 C22 C23 C21 172.60(17) . . . . ?
C20 C21 C23 C22 -74.5(2) . . . . ?
C20 C21 C23 C24 98.7(2) . . . . ?
C22 C23 C24 C25 0.4(3) . . . . ?
C21 C23 C24 C25 -172.92(18) . . . . ?
C23 C24 C25 C26 -0.6(3) . . . . ?
C23 C24 C25 C68 177.3(2) . . . . ?
C24 C25 C26 C27 1.2(3) . . . . ?
C68 C25 C26 C27 -176.7(2) . . . . ?
C25 C26 C27 C22 -1.6(3) . . . . ?
C25 C26 C27 C28 174.89(19) . . . . ?
O8 C22 C27 C26 175.12(17) . . . . ?
C23 C22 C27 C26 1.2(3) . . . . ?
O8 C22 C27 C28 -1.3(3) . . . . ?
C23 C22 C27 C28 -175.20(17) . . . . ?
C26 C27 C28 C2 -98.1(2) . . . . ?
C22 C27 C28 C2 78.3(2) . . . . ?
C1 C2 C28 C27 -118.5(2) . . . . ?
C3 C2 C28 C27 57.7(2) . . . . ?
C3 C4 C29 C30A -65.2(8) . . . . ?
C5 C4 C29 C30A 112.8(8) . . . . ?
C3 C4 C29 C31 103.9(4) . . . . ?
C5 C4 C29 C31 -78.1(4) . . . . ?
C3 C4 C29 C32 -132.0(3) . . . . ?
C5 C4 C29 C32 46.0(4) . . . . ?
C3 C4 C29 C31A 57.9(7) . . . . ?
C5 C4 C29 C31A -124.1(7) . . . . ?
C3 C4 C29 C30 -15.2(3) . . . . ?
C5 C4 C29 C30 162.8(3) . . . . ?
C3 C4 C29 C32A 167.5(6) . . . . ?
C5 C4 C29 C32A -14.5(6) . . . . ?
O2 S1 C33 C34 -157.32(16) . . . . ?
O3 S1 C33 C34 -23.97(19) . . . . ?
O1 S1 C33 C34 91.63(17) . . . . ?
O2 S1 C33 C42 24.6(2) . . . . ?
O3 S1 C33 C42 157.97(17) . . . . ?
O1 S1 C33 C42 -86.44(18) . . . . ?
C42 C33 C34 C35 2.0(3) . . . . ?
S1 C33 C34 C35 -176.12(17) . . . . ?
C33 C34 C35 C36 -4.3(3) . . . . ?
C34 C35 C36 C37 0.1(3) . . . . ?
C35 C36 C37 C38 -175.2(2) . . . . ?
C35 C36 C37 C42 6.3(3) . . . . ?
C43 N1 C38 C39 13.4(3) . . . . ?
C44 N1 C38 C39 -120.3(3) . . . . ?
C43 N1 C38 C37 -164.6(2) . . . . ?
C44 N1 C38 C37 61.7(3) . . . . ?
C36 C37 C38 C39 -170.9(2) . . . . ?
C42 C37 C38 C39 7.5(3) . . . . ?
C36 C37 C38 N1 7.1(3) . . . . ?
C42 C37 C38 N1 -174.39(19) . . . . ?
N1 C38 C39 C40 179.6(2) . . . . ?
C37 C38 C39 C40 -2.4(4) . . . . ?
C38 C39 C40 C41 -2.7(4) . . . . ?
C39 C40 C41 C42 2.6(4) . . . . ?
C40 C41 C42 C33 -178.3(2) . . . . ?
C40 C41 C42 C37 2.6(3) . . . . ?
C34 C33 C42 C41 -174.8(2) . . . . ?
S1 C33 C42 C41 3.2(3) . . . . ?
C34 C33 C42 C37 4.3(3) . . . . ?
S1 C33 C42 C37 -177.78(15) . . . . ?
C36 C37 C42 C41 170.9(2) . . . . ?
C38 C37 C42 C41 -7.6(3) . . . . ?
C36 C37 C42 C33 -8.3(3) . . . . ?
C38 C37 C42 C33 173.25(18) . . . . ?
C12 C11 C45 C48 -0.9(3) . . . . ?
C10 C11 C45 C48 -178.36(18) . . . . ?
C12 C11 C45 C46 119.2(2) . . . . ?
C10 C11 C45 C46 -58.2(2) . . . . ?
C12 C11 C45 C47 -122.1(2) . . . . ?
C10 C11 C45 C47 60.5(2) . . . . ?
C8 O4 C49 C50 172.7(2) . . . . ?
O4 C49 C50 C51 129.5(3) . . . . ?
C17 C18 C52 C54 -6.3(3) . . . . ?
C19 C18 C52 C54 173.3(2) . . . . ?
C17 C18 C52 C53 -126.6(2) . . . . ?
C19 C18 C52 C53 53.0(3) . . . . ?
C17 C18 C52 C55 114.4(2) . . . . ?
C19 C18 C52 C55 -66.0(3) . . . . ?
O6 S2 C56 C57 -144.23(16) . . . . ?
O7 S2 C56 C57 -11.71(19) . . . . ?
O5 S2 C56 C57 104.08(16) . . . . ?
O6 S2 C56 C65 39.2(2) . . . . ?
O7 S2 C56 C65 171.75(16) . . . . ?
O5 S2 C56 C65 -72.45(17) . . . . ?
C65 C56 C57 C58 1.0(3) . . . . ?
S2 C56 C57 C58 -175.51(16) . . . . ?
C56 C57 C58 C59 -1.6(3) . . . . ?
C57 C58 C59 C60 -0.1(3) . . . . ?
C58 C59 C60 C65 2.4(3) . . . . ?
C58 C59 C60 C61 179.2(2) . . . . ?
C66 N2 C61 C62 22.2(3) . . . . ?
C67 N2 C61 C62 -108.5(3) . . . . ?
C66 N2 C61 C60 -155.5(2) . . . . ?
C67 N2 C61 C60 73.7(3) . . . . ?
C59 C60 C61 C62 -172.7(2) . . . . ?
C65 C60 C61 C62 4.1(3) . . . . ?
C59 C60 C61 N2 5.2(3) . . . . ?
C65 C60 C61 N2 -178.02(19) . . . . ?
N2 C61 C62 C63 179.3(2) . . . . ?
C60 C61 C62 C63 -3.0(4) . . . . ?
C61 C62 C63 C64 -0.1(4) . . . . ?
C62 C63 C64 C65 2.1(4) . . . . ?
C63 C64 C65 C60 -0.9(3) . . . . ?
C63 C64 C65 C56 176.5(2) . . . . ?
C59 C60 C65 C64 174.63(19) . . . . ?
C61 C60 C65 C64 -2.2(3) . . . . ?
C59 C60 C65 C56 -2.9(3) . . . . ?
C61 C60 C65 C56 -179.73(18) . . . . ?
C57 C56 C65 C64 -176.1(2) . . . . ?
S2 C56 C65 C64 0.2(3) . . . . ?
C57 C56 C65 C60 1.2(3) . . . . ?
S2 C56 C65 C60 177.54(14) . . . . ?
C24 C25 C68 C69 2.3(3) . . . . ?
C26 C25 C68 C69 -179.9(2) . . . . ?
C24 C25 C68 C70 122.7(3) . . . . ?
C26 C25 C68 C70 -59.5(3) . . . . ?
C24 C25 C68 C71 -117.1(3) . . . . ?
C26 C25 C68 C71 60.7(3) . . . . ?
C22 O8 C72 C73 -87.5(2) . . . . ?
O8 C72 C73 C74 118.3(2) . . . . ?
